data_7103095
loop_
_publ_author_name
'Qvortrup, Katrine'
'Bond, Andrew D'
'Nielsen, Anne'
'McKenzie, Christine J'
'Kils\%a, Kristine'
'Nielsen, Mogens Br\/ondsted'

_publ_section_title
;
 Perylenediimide--metal ion dyads for photo-induced electron transfer.
;
_journal_issue 17
_journal_name_full 'Chemical communications (Cambridge, England)'
_journal_page_first 1986
_journal_page_last 1988
_journal_paper_doi 10.1039/b719243f
_journal_year 2008
_chemical_formula_moiety 'C24 H28 Cl2 Fe N4 O2 +, Cl4 Fe -'
_chemical_formula_sum 'C24 H28 Cl6 Fe2 N4 O2'
_chemical_formula_weight 728.90
_chemical_name_common '[3.FeCl2](FeCl4)'
_space_group_IT_number 2
_symmetry_cell_setting triclinic
_symmetry_space_group_name_Hall '-P 1'
_symmetry_space_group_name_H-M 'P -1'
_atom_sites_solution_hydrogens geom
_atom_sites_solution_primary direct
_atom_sites_solution_secondary difmap
_cell_angle_alpha 61.358(1)
_cell_angle_beta 81.489(1)
_cell_angle_gamma 87.309(1)
_cell_formula_units_Z 2
_cell_length_a 10.9942(3)
_cell_length_b 12.7166(4)
_cell_length_c 12.7576(4)
_cell_measurement_reflns_used 5322
_cell_measurement_temperature 180(2)
_cell_measurement_theta_max 22.95
_cell_measurement_theta_min 2.43
_cell_volume 1547.54(8)
_computing_cell_refinement 'SAINT v.7.06a (Bruker, 2003)'
_computing_data_collection 'APEX2 v.1.0-22 (Bruker Nonius, 2004)'
_computing_data_reduction 'SAINT v.7.06a'
_computing_molecular_graphics 'SHELXTL v.6.10'
_computing_publication_material 'SHELXTL v.6.10'
_computing_structure_refinement 'SHELXTL v.6.10'
_computing_structure_solution 'SHELXTL v.6.10 (Sheldrick, 2000)'
_diffrn_ambient_temperature 180(2)
_diffrn_measured_fraction_theta_full 0.970
_diffrn_measured_fraction_theta_max 0.970
_diffrn_measurement_device_type 'Bruker-Nonius X8APEX-II CCD'
_diffrn_measurement_method 'thin-slice \w and \f scans'
_diffrn_radiation_monochromator graphite
_diffrn_radiation_source 'fine-focus sealed tube'
_diffrn_radiation_type MoK\a
_diffrn_radiation_wavelength 0.71073
_diffrn_reflns_av_R_equivalents 0.0382
_diffrn_reflns_av_sigmaI/netI 0.0596
_diffrn_reflns_limit_h_max 11
_diffrn_reflns_limit_h_min -14
_diffrn_reflns_limit_k_max 16
_diffrn_reflns_limit_k_min -16
_diffrn_reflns_limit_l_max 16
_diffrn_reflns_limit_l_min -17
_diffrn_reflns_number 26279
_diffrn_reflns_theta_full 28.33
_diffrn_reflns_theta_max 28.33
_diffrn_reflns_theta_min 3.63
_diffrn_standards_number 0
_exptl_absorpt_coefficient_mu 1.484
_exptl_absorpt_correction_T_max 0.842
_exptl_absorpt_correction_T_min 0.726
_exptl_absorpt_correction_type multi-scan
_exptl_absorpt_process_details 'SADABS (Sheldrick, 2003)'
_exptl_crystal_colour yellow
_exptl_crystal_density_diffrn 1.564
_exptl_crystal_density_method 'not measured'
_exptl_crystal_description block
_exptl_crystal_F_000 740
_exptl_crystal_size_max 0.30
_exptl_crystal_size_mid 0.15
_exptl_crystal_size_min 0.12
_refine_diff_density_max 1.674
_refine_diff_density_min -1.609
_refine_diff_density_rms 0.094
_refine_ls_extinction_method none
_refine_ls_goodness_of_fit_ref 1.159
_refine_ls_hydrogen_treatment constr
_refine_ls_matrix_type full
_refine_ls_number_parameters 344
_refine_ls_number_reflns 7471
_refine_ls_number_restraints 0
_refine_ls_restrained_S_all 1.159
_refine_ls_R_factor_all 0.0864
_refine_ls_R_factor_gt 0.0541
_refine_ls_shift/su_max 0.000
_refine_ls_shift/su_mean 0.000
_refine_ls_structure_factor_coef Fsqd
_refine_ls_weighting_details 'calc w=1/[\s^2^(Fo^2^)+(0.0874P)^2^] where P=(Fo^2^+2Fc^2^)/3'
_refine_ls_weighting_scheme calc
_refine_ls_wR_factor_gt 0.1567
_refine_ls_wR_factor_ref 0.1675
_reflns_number_gt 4830
_reflns_number_total 7471
_reflns_threshold_expression I>2\s(I)
_cod_data_source_file b719243f.txt
_cod_data_source_block 3
_cod_database_code 7103095

loop_
_symmetry_equiv_pos_as_xyz
'x, y, z'
'-x, -y, -z'

loop_
_atom_site_label
_atom_site_type_symbol
_atom_site_fract_x
_atom_site_fract_y
_atom_site_fract_z
_atom_site_U_iso_or_equiv
_atom_site_adp_type
_atom_site_occupancy
_atom_site_symmetry_multiplicity
_atom_site_calc_flag
_atom_site_refinement_flags
_atom_site_disorder_assembly
_atom_site_disorder_group
Fe1 Fe 0.87279(4) 0.82846(4) 0.34390(4) 0.02313(15) Uani 1 1 d . . .
Cl1 Cl 0.94369(8) 1.00460(8) 0.18316(8) 0.0314(2) Uani 1 1 d . . .
Cl2 Cl 1.04706(8) 0.75600(8) 0.42685(8) 0.0334(2) Uani 1 1 d . . .
O1 O 0.6627(3) 0.4303(3) 0.6748(3) 0.0547(8) Uani 1 1 d . . .
O2 O 0.7283(3) 0.4850(3) 0.7997(2) 0.0572(8) Uani 1 1 d . . .
N1 N 0.8136(3) 0.9067(2) 0.4584(2) 0.0269(6) Uani 1 1 d . . .
N2 N 0.6788(2) 0.8804(2) 0.3112(2) 0.0217(6) Uani 1 1 d . . .
N3 N 0.7718(2) 0.6516(2) 0.4703(2) 0.0252(6) Uani 1 1 d . . .
N4 N 0.8985(3) 0.7280(2) 0.2484(2) 0.0268(6) Uani 1 1 d . . .
C1 C 0.8699(3) 0.8976(3) 0.5483(3) 0.0340(9) Uani 1 1 d . . .
H1A H 0.9383 0.8469 0.5697 0.041 Uiso 1 1 calc R . .
C2 C 0.8320(4) 0.9594(4) 0.6111(3) 0.0393(9) Uani 1 1 d . . .
H2A H 0.8739 0.9515 0.6744 0.047 Uiso 1 1 calc R . .
C3 C 0.7332(4) 1.0322(4) 0.5808(3) 0.0386(9) Uani 1 1 d . . .
H3A H 0.7054 1.0753 0.6230 0.046 Uiso 1 1 calc R . .
C4 C 0.6748(3) 1.0422(3) 0.4887(3) 0.0332(8) Uani 1 1 d . . .
H4A H 0.6062 1.0925 0.4665 0.040 Uiso 1 1 calc R . .
C5 C 0.7166(3) 0.9787(3) 0.4283(3) 0.0261(7) Uani 1 1 d . . .
C6 C 0.6614(3) 0.9899(3) 0.3227(3) 0.0249(7) Uani 1 1 d . . .
H6A H 0.5723 1.0048 0.3334 0.030 Uiso 1 1 calc R . .
H6B H 0.7005 1.0592 0.2478 0.030 Uiso 1 1 calc R . .
C7 C 0.5958(3) 0.7822(3) 0.4102(3) 0.0241(7) Uani 1 1 d . . .
H7A H 0.5127 0.7887 0.3867 0.029 Uiso 1 1 calc R . .
H7B H 0.5883 0.7899 0.4845 0.029 Uiso 1 1 calc R . .
C8 C 0.6479(3) 0.6614(3) 0.4340(3) 0.0245(7) Uani 1 1 d . . .
H8A H 0.5927 0.5964 0.4990 0.029 Uiso 1 1 calc R . .
H8B H 0.6536 0.6530 0.3603 0.029 Uiso 1 1 calc R . .
C9 C 0.8446(3) 0.5605(3) 0.4485(3) 0.0278(8) Uani 1 1 d . . .
H9A H 0.7921 0.4881 0.4768 0.033 Uiso 1 1 calc R . .
H9B H 0.9145 0.5370 0.4953 0.033 Uiso 1 1 calc R . .
C10 C 0.8923(3) 0.6082(3) 0.3178(3) 0.0266(7) Uani 1 1 d . . .
C11 C 0.9328(3) 0.5329(3) 0.2708(3) 0.0360(9) Uani 1 1 d . . .
H11A H 0.9275 0.4485 0.3214 0.043 Uiso 1 1 calc R . .
C12 C 0.9806(4) 0.5798(4) 0.1513(4) 0.0420(10) Uani 1 1 d . . .
H12A H 1.0095 0.5286 0.1186 0.050 Uiso 1 1 calc R . .
C13 C 0.9862(4) 0.7024(3) 0.0794(4) 0.0404(10) Uani 1 1 d . . .
H13A H 1.0186 0.7371 -0.0038 0.049 Uiso 1 1 calc R . .
C14 C 0.9437(3) 0.7743(3) 0.1307(3) 0.0332(8) Uani 1 1 d . . .
H14A H 0.9466 0.8589 0.0811 0.040 Uiso 1 1 calc R . .
C15 C 0.6522(3) 0.9026(3) 0.1889(3) 0.0258(7) Uani 1 1 d . . .
H15A H 0.7120 0.9639 0.1255 0.031 Uiso 1 1 calc R . .
H15B H 0.6655 0.8277 0.1837 0.031 Uiso 1 1 calc R . .
C16 C 0.5239(3) 0.9438(3) 0.1628(3) 0.0283(8) Uani 1 1 d . . .
C17 C 0.4958(3) 1.0644(3) 0.1136(3) 0.0347(9) Uani 1 1 d . . .
H17A H 0.5589 1.1218 0.0950 0.042 Uiso 1 1 calc R . .
C18 C 0.3782(4) 1.1026(4) 0.0912(4) 0.0505(12) Uani 1 1 d . . .
H18A H 0.3604 1.1854 0.0577 0.061 Uiso 1 1 calc R . .
C19 C 0.2866(4) 1.0189(5) 0.1183(4) 0.0586(14) Uani 1 1 d . . .
H19A H 0.2054 1.0443 0.1033 0.070 Uiso 1 1 calc R . .
C20 C 0.3122(4) 0.8990(5) 0.1668(4) 0.0524(13) Uani 1 1 d . . .
H20A H 0.2489 0.8418 0.1853 0.063 Uiso 1 1 calc R . .
C21 C 0.4311(3) 0.8620(4) 0.1885(3) 0.0379(9) Uani 1 1 d . . .
H21A H 0.4487 0.7792 0.2215 0.046 Uiso 1 1 calc R . .
C22 C 0.7649(3) 0.6233(3) 0.5987(3) 0.0304(8) Uani 1 1 d . . .
H22A H 0.7146 0.6846 0.6101 0.036 Uiso 1 1 calc R . .
H22B H 0.8489 0.6310 0.6137 0.036 Uiso 1 1 calc R . .
C23 C 0.7122(4) 0.5011(4) 0.6931(3) 0.0395(9) Uani 1 1 d . . .
C24 C 0.6716(6) 0.3738(5) 0.9031(4) 0.0815(18) Uani 1 1 d . . .
H24A H 0.6706 0.3783 0.9778 0.122 Uiso 1 1 calc R . .
H24B H 0.7195 0.3051 0.9078 0.122 Uiso 1 1 calc R . .
H24C H 0.5872 0.3643 0.8923 0.122 Uiso 1 1 calc R . .
Fe2 Fe 0.33781(6) 0.62016(6) 0.76451(6) 0.0540(2) Uani 1 1 d . . .
Cl24 Cl 0.50123(11) 0.71980(11) 0.75697(11) 0.0608(3) Uani 1 1 d . . .
Cl23 Cl 0.34059(12) 0.63754(15) 0.58486(14) 0.0823(5) Uani 1 1 d . . .
Cl22 Cl 0.16969(13) 0.70564(13) 0.80033(14) 0.0767(4) Uani 1 1 d . . .
Cl21 Cl 0.3374(2) 0.43311(17) 0.8948(3) 0.1899(16) Uani 1 1 d . . .

loop_
_atom_site_aniso_label
_atom_site_aniso_U_11
_atom_site_aniso_U_22
_atom_site_aniso_U_33
_atom_site_aniso_U_23
_atom_site_aniso_U_13
_atom_site_aniso_U_12
Fe1 0.0233(3) 0.0214(3) 0.0218(3) -0.0087(2) -0.00046(19) -0.00054(19)
Cl1 0.0316(5) 0.0245(5) 0.0302(5) -0.0081(4) 0.0022(4) -0.0047(4)
Cl2 0.0276(5) 0.0335(5) 0.0351(5) -0.0128(4) -0.0066(4) 0.0031(4)
O1 0.073(2) 0.0370(17) 0.0377(17) -0.0066(14) 0.0035(15) -0.0181(16)
O2 0.080(2) 0.052(2) 0.0239(15) -0.0043(14) -0.0076(14) -0.0101(17)
N1 0.0294(15) 0.0254(16) 0.0263(15) -0.0128(13) -0.0021(12) -0.0039(12)
N2 0.0255(14) 0.0200(14) 0.0170(13) -0.0075(12) -0.0001(11) 0.0000(11)
N3 0.0297(15) 0.0201(15) 0.0221(14) -0.0082(12) 0.0005(12) 0.0014(12)
N4 0.0279(15) 0.0243(16) 0.0236(15) -0.0093(13) 0.0018(12) -0.0004(12)
C1 0.033(2) 0.042(2) 0.030(2) -0.0195(18) -0.0036(16) -0.0021(17)
C2 0.045(2) 0.050(3) 0.031(2) -0.025(2) -0.0051(17) -0.007(2)
C3 0.045(2) 0.041(2) 0.034(2) -0.0240(19) 0.0031(18) -0.0038(19)
C4 0.038(2) 0.031(2) 0.031(2) -0.0172(17) 0.0009(16) 0.0012(16)
C5 0.0320(19) 0.0230(18) 0.0217(17) -0.0102(15) 0.0006(14) -0.0033(15)
C6 0.0287(18) 0.0205(17) 0.0237(17) -0.0095(14) -0.0030(14) 0.0022(14)
C7 0.0246(17) 0.0238(18) 0.0203(17) -0.0082(15) -0.0003(13) -0.0034(14)
C8 0.0264(17) 0.0208(17) 0.0229(17) -0.0086(14) 0.0000(14) 0.0005(14)
C9 0.0327(19) 0.0206(18) 0.0253(18) -0.0084(15) -0.0004(15) 0.0026(15)
C10 0.0247(17) 0.0248(18) 0.0277(19) -0.0116(16) -0.0004(14) 0.0031(14)
C11 0.039(2) 0.027(2) 0.038(2) -0.0142(18) 0.0002(17) 0.0025(17)
C12 0.049(2) 0.035(2) 0.042(2) -0.022(2) 0.0087(19) 0.0024(19)
C13 0.052(2) 0.035(2) 0.031(2) -0.0168(19) 0.0092(18) -0.0013(19)
C14 0.037(2) 0.030(2) 0.0267(19) -0.0111(17) 0.0033(16) 0.0004(16)
C15 0.0282(18) 0.0277(19) 0.0208(17) -0.0116(15) -0.0017(14) 0.0016(14)
C16 0.0262(18) 0.040(2) 0.0173(17) -0.0124(16) -0.0010(13) -0.0020(16)
C17 0.037(2) 0.038(2) 0.0240(19) -0.0103(17) -0.0061(16) 0.0064(17)
C18 0.052(3) 0.065(3) 0.028(2) -0.017(2) -0.0124(19) 0.024(2)
C19 0.031(2) 0.112(5) 0.030(2) -0.033(3) -0.0059(18) 0.019(3)
C20 0.030(2) 0.097(4) 0.034(2) -0.035(3) 0.0016(18) -0.012(2)
C21 0.036(2) 0.051(3) 0.027(2) -0.0186(19) -0.0005(16) -0.0101(18)
C22 0.037(2) 0.0267(19) 0.0248(18) -0.0107(16) -0.0044(15) 0.0038(16)
C23 0.043(2) 0.036(2) 0.029(2) -0.0098(18) 0.0030(17) 0.0052(19)
C24 0.106(5) 0.072(4) 0.031(3) 0.004(3) -0.004(3) -0.024(3)
Fe2 0.0509(4) 0.0384(4) 0.0555(4) -0.0110(3) 0.0021(3) -0.0037(3)
Cl24 0.0571(7) 0.0621(8) 0.0597(8) -0.0242(6) -0.0146(6) -0.0029(6)
Cl23 0.0666(8) 0.1083(12) 0.0989(11) -0.0814(10) 0.0437(8) -0.0516(8)
Cl22 0.0685(8) 0.0810(10) 0.0919(10) -0.0616(9) 0.0345(7) -0.0127(7)
Cl21 0.1066(15) 0.0634(11) 0.245(3) 0.0633(14) -0.0693(17) -0.0207(10)

loop_
_atom_type_symbol
_atom_type_description
_atom_type_scat_dispersion_real
_atom_type_scat_dispersion_imag
_atom_type_scat_source
C C 0.0033 0.0016 'International Tables Vol C Tables 4.2.6.8 and 6.1.1.4'
H H 0.0000 0.0000 'International Tables Vol C Tables 4.2.6.8 and 6.1.1.4'
N N 0.0061 0.0033 'International Tables Vol C Tables 4.2.6.8 and 6.1.1.4'
O O 0.0106 0.0060 'International Tables Vol C Tables 4.2.6.8 and 6.1.1.4'
Cl Cl 0.1484 0.1585 'International Tables Vol C Tables 4.2.6.8 and 6.1.1.4'
Fe Fe 0.3463 0.8444 'International Tables Vol C Tables 4.2.6.8 and 6.1.1.4'

loop_
_geom_angle_atom_site_label_1
_geom_angle_atom_site_label_2
_geom_angle_atom_site_label_3
_geom_angle
_geom_angle_site_symmetry_1
_geom_angle_site_symmetry_3
_geom_angle_publ_flag
N4 Fe1 N1 168.24(11) . . ?
N4 Fe1 N2 96.77(10) . . ?
N1 Fe1 N2 76.06(10) . . ?
N4 Fe1 Cl1 95.22(8) . . ?
N1 Fe1 Cl1 94.14(8) . . ?
N2 Fe1 Cl1 90.28(7) . . ?
N4 Fe1 N3 75.29(10) . . ?
N1 Fe1 N3 94.06(10) . . ?
N2 Fe1 N3 79.56(10) . . ?
Cl1 Fe1 N3 165.01(8) . . ?
N4 Fe1 Cl2 91.29(8) . . ?
N1 Fe1 Cl2 93.88(8) . . ?
N2 Fe1 Cl2 165.39(7) . . ?
Cl1 Fe1 Cl2 101.13(4) . . ?
N3 Fe1 Cl2 90.80(7) . . ?
C23 O2 C24 115.2(4) . . ?
C1 N1 C5 118.7(3) . . ?
C1 N1 Fe1 125.8(2) . . ?
C5 N1 Fe1 115.2(2) . . ?
C6 N2 C7 109.3(2) . . ?
C6 N2 C15 110.6(2) . . ?
C7 N2 C15 110.4(2) . . ?
C6 N2 Fe1 105.04(18) . . ?
C7 N2 Fe1 107.32(18) . . ?
C15 N2 Fe1 114.04(19) . . ?
C8 N3 C9 110.9(3) . . ?
C8 N3 C22 111.9(3) . . ?
C9 N3 C22 110.4(3) . . ?
C8 N3 Fe1 106.76(19) . . ?
C9 N3 Fe1 105.25(19) . . ?
C22 N3 Fe1 111.4(2) . . ?
C10 N4 C14 118.8(3) . . ?
C10 N4 Fe1 115.4(2) . . ?
C14 N4 Fe1 124.3(2) . . ?
N1 C1 C2 122.3(3) . . ?
N1 C1 H1A 118.9 . . ?
C2 C1 H1A 118.9 . . ?
C3 C2 C1 119.0(3) . . ?
C3 C2 H2A 120.5 . . ?
C1 C2 H2A 120.5 . . ?
C2 C3 C4 119.2(4) . . ?
C2 C3 H3A 120.4 . . ?
C4 C3 H3A 120.4 . . ?
C3 C4 C5 119.6(4) . . ?
C3 C4 H4A 120.2 . . ?
C5 C4 H4A 120.2 . . ?
N1 C5 C4 121.3(3) . . ?
N1 C5 C6 116.2(3) . . ?
C4 C5 C6 122.5(3) . . ?
N2 C6 C5 110.9(3) . . ?
N2 C6 H6A 109.5 . . ?
C5 C6 H6A 109.5 . . ?
N2 C6 H6B 109.5 . . ?
C5 C6 H6B 109.5 . . ?
H6A C6 H6B 108.0 . . ?
N2 C7 C8 109.7(3) . . ?
N2 C7 H7A 109.7 . . ?
C8 C7 H7A 109.7 . . ?
N2 C7 H7B 109.7 . . ?
C8 C7 H7B 109.7 . . ?
H7A C7 H7B 108.2 . . ?
N3 C8 C7 109.6(3) . . ?
N3 C8 H8A 109.8 . . ?
C7 C8 H8A 109.8 . . ?
N3 C8 H8B 109.8 . . ?
C7 C8 H8B 109.8 . . ?
H8A C8 H8B 108.2 . . ?
N3 C9 C10 111.1(3) . . ?
N3 C9 H9A 109.4 . . ?
C10 C9 H9A 109.4 . . ?
N3 C9 H9B 109.4 . . ?
C10 C9 H9B 109.4 . . ?
H9A C9 H9B 108.0 . . ?
N4 C10 C11 121.3(3) . . ?
N4 C10 C9 117.1(3) . . ?
C11 C10 C9 121.5(3) . . ?
C12 C11 C10 120.0(4) . . ?
C12 C11 H11A 120.0 . . ?
C10 C11 H11A 120.0 . . ?
C11 C12 C13 119.0(4) . . ?
C11 C12 H12A 120.5 . . ?
C13 C12 H12A 120.5 . . ?
C12 C13 C14 118.8(4) . . ?
C12 C13 H13A 120.6 . . ?
C14 C13 H13A 120.6 . . ?
N4 C14 C13 122.0(3) . . ?
N4 C14 H14A 119.0 . . ?
C13 C14 H14A 119.0 . . ?
C16 C15 N2 114.8(3) . . ?
C16 C15 H15A 108.6 . . ?
N2 C15 H15A 108.6 . . ?
C16 C15 H15B 108.6 . . ?
N2 C15 H15B 108.6 . . ?
H15A C15 H15B 107.6 . . ?
C21 C16 C17 118.3(3) . . ?
C21 C16 C15 120.6(3) . . ?
C17 C16 C15 121.1(3) . . ?
C18 C17 C16 121.4(4) . . ?
C18 C17 H17A 119.3 . . ?
C16 C17 H17A 119.3 . . ?
C17 C18 C19 119.2(4) . . ?
C17 C18 H18A 120.4 . . ?
C19 C18 H18A 120.4 . . ?
C20 C19 C18 120.5(4) . . ?
C20 C19 H19A 119.7 . . ?
C18 C19 H19A 119.7 . . ?
C19 C20 C21 119.6(4) . . ?
C19 C20 H20A 120.2 . . ?
C21 C20 H20A 120.2 . . ?
C16 C21 C20 120.9(4) . . ?
C16 C21 H21A 119.5 . . ?
C20 C21 H21A 119.5 . . ?
N3 C22 C23 116.7(3) . . ?
N3 C22 H22A 108.1 . . ?
C23 C22 H22A 108.1 . . ?
N3 C22 H22B 108.1 . . ?
C23 C22 H22B 108.1 . . ?
H22A C22 H22B 107.3 . . ?
O1 C23 O2 125.2(4) . . ?
O1 C23 C22 126.2(4) . . ?
O2 C23 C22 108.6(4) . . ?
O2 C24 H24A 109.5 . . ?
O2 C24 H24B 109.5 . . ?
H24A C24 H24B 109.5 . . ?
O2 C24 H24C 109.5 . . ?
H24A C24 H24C 109.5 . . ?
H24B C24 H24C 109.5 . . ?
Cl21 Fe2 Cl23 109.09(11) . . ?
Cl21 Fe2 Cl22 111.32(9) . . ?
Cl23 Fe2 Cl22 106.85(7) . . ?
Cl21 Fe2 Cl24 112.50(8) . . ?
Cl23 Fe2 Cl24 107.25(5) . . ?
Cl22 Fe2 Cl24 109.58(6) . . ?

loop_
_geom_bond_atom_site_label_1
_geom_bond_atom_site_label_2
_geom_bond_distance
_geom_bond_site_symmetry_2
_geom_bond_publ_flag
Fe1 N4 2.134(3) . ?
Fe1 N1 2.144(3) . ?
Fe1 N2 2.242(3) . ?
Fe1 Cl1 2.2622(10) . ?
Fe1 N3 2.263(3) . ?
Fe1 Cl2 2.2671(9) . ?
O1 C23 1.203(5) . ?
O2 C23 1.313(5) . ?
O2 C24 1.475(6) . ?
N1 C1 1.338(4) . ?
N1 C5 1.347(4) . ?
N2 C6 1.470(4) . ?
N2 C7 1.497(4) . ?
N2 C15 1.517(4) . ?
N3 C8 1.484(4) . ?
N3 C9 1.488(4) . ?
N3 C22 1.489(4) . ?
N4 C10 1.344(4) . ?
N4 C14 1.344(4) . ?
C1 C2 1.381(5) . ?
C1 H1A 0.950 . ?
C2 C3 1.369(5) . ?
C2 H2A 0.950 . ?
C3 C4 1.371(5) . ?
C3 H3A 0.950 . ?
C4 C5 1.384(5) . ?
C4 H4A 0.950 . ?
C5 C6 1.501(4) . ?
C6 H6A 0.990 . ?
C6 H6B 0.990 . ?
C7 C8 1.517(4) . ?
C7 H7A 0.990 . ?
C7 H7B 0.990 . ?
C8 H8A 0.990 . ?
C8 H8B 0.990 . ?
C9 C10 1.492(5) . ?
C9 H9A 0.990 . ?
C9 H9B 0.990 . ?
C10 C11 1.380(5) . ?
C11 C12 1.370(5) . ?
C11 H11A 0.950 . ?
C12 C13 1.377(5) . ?
C12 H12A 0.950 . ?
C13 C14 1.388(5) . ?
C13 H13A 0.950 . ?
C14 H14A 0.950 . ?
C15 C16 1.508(5) . ?
C15 H15A 0.990 . ?
C15 H15B 0.990 . ?
C16 C21 1.381(5) . ?
C16 C17 1.390(5) . ?
C17 C18 1.381(5) . ?
C17 H17A 0.950 . ?
C18 C19 1.383(7) . ?
C18 H18A 0.950 . ?
C19 C20 1.376(7) . ?
C19 H19A 0.950 . ?
C20 C21 1.389(6) . ?
C20 H20A 0.950 . ?
C21 H21A 0.950 . ?
C22 C23 1.511(5) . ?
C22 H22A 0.990 . ?
C22 H22B 0.990 . ?
C24 H24A 0.980 . ?
C24 H24B 0.980 . ?
C24 H24C 0.980 . ?
Fe2 Cl21 2.1517(17) . ?
Fe2 Cl23 2.1902(16) . ?
Fe2 Cl22 2.2009(14) . ?
Fe2 Cl24 2.2109(14) . ?

loop_
_geom_torsion_atom_site_label_1
_geom_torsion_atom_site_label_2
_geom_torsion_atom_site_label_3
_geom_torsion_atom_site_label_4
_geom_torsion
_geom_torsion_site_symmetry_1
_geom_torsion_site_symmetry_2
_geom_torsion_site_symmetry_3
_geom_torsion_site_symmetry_4
_geom_torsion_publ_flag
N4 Fe1 N1 C1 112.0(5) . . . . ?
N2 Fe1 N1 C1 165.3(3) . . . . ?
Cl1 Fe1 N1 C1 -105.4(3) . . . . ?
N3 Fe1 N1 C1 87.2(3) . . . . ?
Cl2 Fe1 N1 C1 -3.9(3) . . . . ?
N4 Fe1 N1 C5 -73.7(6) . . . . ?
N2 Fe1 N1 C5 -20.4(2) . . . . ?
Cl1 Fe1 N1 C5 68.9(2) . . . . ?
N3 Fe1 N1 C5 -98.5(2) . . . . ?
Cl2 Fe1 N1 C5 170.4(2) . . . . ?
N4 Fe1 N2 C6 -156.07(19) . . . . ?
N1 Fe1 N2 C6 33.41(19) . . . . ?
Cl1 Fe1 N2 C6 -60.78(18) . . . . ?
N3 Fe1 N2 C6 130.3(2) . . . . ?
Cl2 Fe1 N2 C6 80.9(4) . . . . ?
N4 Fe1 N2 C7 87.72(19) . . . . ?
N1 Fe1 N2 C7 -82.80(19) . . . . ?
Cl1 Fe1 N2 C7 -176.99(18) . . . . ?
N3 Fe1 N2 C7 14.09(19) . . . . ?
Cl2 Fe1 N2 C7 -35.3(4) . . . . ?
N4 Fe1 N2 C15 -34.8(2) . . . . ?
N1 Fe1 N2 C15 154.6(2) . . . . ?
Cl1 Fe1 N2 C15 60.4(2) . . . . ?
N3 Fe1 N2 C15 -108.5(2) . . . . ?
Cl2 Fe1 N2 C15 -157.9(2) . . . . ?
N4 Fe1 N3 C8 -84.0(2) . . . . ?
N1 Fe1 N3 C8 90.9(2) . . . . ?
N2 Fe1 N3 C8 15.92(19) . . . . ?
Cl1 Fe1 N3 C8 -32.1(4) . . . . ?
Cl2 Fe1 N3 C8 -175.12(19) . . . . ?
N4 Fe1 N3 C9 33.9(2) . . . . ?
N1 Fe1 N3 C9 -151.2(2) . . . . ?
N2 Fe1 N3 C9 133.8(2) . . . . ?
Cl1 Fe1 N3 C9 85.8(3) . . . . ?
Cl2 Fe1 N3 C9 -57.25(19) . . . . ?
N4 Fe1 N3 C22 153.6(2) . . . . ?
N1 Fe1 N3 C22 -31.5(2) . . . . ?
N2 Fe1 N3 C22 -106.5(2) . . . . ?
Cl1 Fe1 N3 C22 -154.5(2) . . . . ?
Cl2 Fe1 N3 C22 62.5(2) . . . . ?
N1 Fe1 N4 C10 -51.5(6) . . . . ?
N2 Fe1 N4 C10 -103.2(2) . . . . ?
Cl1 Fe1 N4 C10 165.9(2) . . . . ?
N3 Fe1 N4 C10 -25.9(2) . . . . ?
Cl2 Fe1 N4 C10 64.6(2) . . . . ?
N1 Fe1 N4 C14 142.5(5) . . . . ?
N2 Fe1 N4 C14 90.9(3) . . . . ?
Cl1 Fe1 N4 C14 -0.1(3) . . . . ?
N3 Fe1 N4 C14 168.2(3) . . . . ?
Cl2 Fe1 N4 C14 -101.4(3) . . . . ?
C5 N1 C1 C2 0.0(5) . . . . ?
Fe1 N1 C1 C2 174.1(3) . . . . ?
N1 C1 C2 C3 0.2(6) . . . . ?
C1 C2 C3 C4 -0.2(6) . . . . ?
C2 C3 C4 C5 0.0(6) . . . . ?
C1 N1 C5 C4 -0.2(5) . . . . ?
Fe1 N1 C5 C4 -175.0(3) . . . . ?
C1 N1 C5 C6 177.0(3) . . . . ?
Fe1 N1 C5 C6 2.3(4) . . . . ?
C3 C4 C5 N1 0.2(5) . . . . ?
C3 C4 C5 C6 -176.9(3) . . . . ?
C7 N2 C6 C5 72.4(3) . . . . ?
C15 N2 C6 C5 -166.0(3) . . . . ?
Fe1 N2 C6 C5 -42.5(3) . . . . ?
N1 C5 C6 N2 28.9(4) . . . . ?
C4 C5 C6 N2 -153.9(3) . . . . ?
C6 N2 C7 C8 -155.7(3) . . . . ?
C15 N2 C7 C8 82.5(3) . . . . ?
Fe1 N2 C7 C8 -42.3(3) . . . . ?
C9 N3 C8 C7 -158.0(3) . . . . ?
C22 N3 C8 C7 78.3(3) . . . . ?
Fe1 N3 C8 C7 -43.9(3) . . . . ?
N2 C7 C8 N3 59.9(3) . . . . ?
C8 N3 C9 C10 76.6(3) . . . . ?
C22 N3 C9 C10 -158.9(3) . . . . ?
Fe1 N3 C9 C10 -38.5(3) . . . . ?
C14 N4 C10 C11 0.9(5) . . . . ?
Fe1 N4 C10 C11 -165.9(3) . . . . ?
C14 N4 C10 C9 178.5(3) . . . . ?
Fe1 N4 C10 C9 11.7(4) . . . . ?
N3 C9 C10 N4 20.2(4) . . . . ?
N3 C9 C10 C11 -162.2(3) . . . . ?
N4 C10 C11 C12 0.1(5) . . . . ?
C9 C10 C11 C12 -177.4(3) . . . . ?
C10 C11 C12 C13 -0.7(6) . . . . ?
C11 C12 C13 C14 0.3(6) . . . . ?
C10 N4 C14 C13 -1.3(5) . . . . ?
Fe1 N4 C14 C13 164.2(3) . . . . ?
C12 C13 C14 N4 0.7(6) . . . . ?
C6 N2 C15 C16 -58.9(4) . . . . ?
C7 N2 C15 C16 62.1(4) . . . . ?
Fe1 N2 C15 C16 -177.0(2) . . . . ?
N2 C15 C16 C21 -93.2(4) . . . . ?
N2 C15 C16 C17 86.1(4) . . . . ?
C21 C16 C17 C18 0.4(5) . . . . ?
C15 C16 C17 C18 -179.0(3) . . . . ?
C16 C17 C18 C19 -0.1(6) . . . . ?
C17 C18 C19 C20 -0.1(6) . . . . ?
C18 C19 C20 C21 -0.1(6) . . . . ?
C17 C16 C21 C20 -0.5(5) . . . . ?
C15 C16 C21 C20 178.8(3) . . . . ?
C19 C20 C21 C16 0.4(6) . . . . ?
C8 N3 C22 C23 67.2(4) . . . . ?
C9 N3 C22 C23 -56.8(4) . . . . ?
Fe1 N3 C22 C23 -173.4(2) . . . . ?
C24 O2 C23 O1 -4.7(6) . . . . ?
C24 O2 C23 C22 174.7(4) . . . . ?
N3 C22 C23 O1 -9.1(6) . . . . ?
N3 C22 C23 O2 171.5(3) . . . . ?
